data_2209562
loop_
_publ_author_name
'Kooijman, Huub'
'Leijen, Monique M. van'
'Akkerman, Otto S.'
'Bickelhaupt, Friedrich'
'Spek, Anthony L.'

_publ_section_title '[\h^2^-8-(<i>tert</i>-Butylimino)-1-naphthyl]bis(\h^5^-cyclopentadienyl)titanium(IV)'
_journal_coeditor_code IS2052
_journal_issue 7
_journal_name_full 'Acta Crystallographica Section E'
_journal_page_first m1545
_journal_page_last m1547
_journal_paper_doi 10.1107/S1600536806021726
_journal_volume 62
_journal_year 2006
_chemical_formula_iupac '[Ti (C5 H5)2 (C15 H15 N)]'
_chemical_formula_moiety 'C25 H25 N Ti'
_chemical_formula_structural '[Ti (C5 H5)2 (C15 H15 N)]'
_chemical_formula_sum 'C25 H25 N Ti'
_chemical_formula_weight 387.33
_chemical_name_systematic
;
[\h^2^-8-(tert-Butylimino)-1-naphthyl]bis(\h^5^-cyclopentadienyl)titanium(IV)
;
_space_group_IT_number 14
_symmetry_cell_setting monoclinic
_symmetry_space_group_name_Hall '-P 2ybc'
_symmetry_space_group_name_H-M 'P 1 21/c 1'
_atom_sites_solution_hydrogens geom
_atom_sites_solution_primary direct
_atom_sites_solution_secondary difmap
_cell_angle_alpha 90
_cell_angle_beta 94.200(13)
_cell_angle_gamma 90
_cell_formula_units_Z 4
_cell_length_a 15.0891(12)
_cell_length_b 8.4475(12)
_cell_length_c 15.6025(18)
_cell_measurement_reflns_used 25
_cell_measurement_temperature 298
_cell_measurement_theta_max 16.18
_cell_measurement_theta_min 9.32
_cell_volume 1983.4(4)
_computing_cell_refinement 'SET4 (de Boer & Duisenberg, 1984)'
_computing_data_collection 'locally modified CAD-4 Software (Enraf--Nonius, 1989)'
_computing_data_reduction 'HELENA (Spek, 1997)'
_computing_molecular_graphics 'PLATON (Spek, 2003)'
_computing_publication_material PLATON
_computing_structure_refinement 'SHELXL97 (Sheldrick, 1997)'
_computing_structure_solution 'SHELXS86 (Sheldrick, 1985)'
_diffrn_ambient_temperature 298
_diffrn_measured_fraction_theta_full 1.000
_diffrn_measured_fraction_theta_max 1.000
_diffrn_measurement_device_type 'Enraf--Nonius CAD-4'
_diffrn_measurement_method '\w/2\q scans, \D\w = 0.70+0.35tan\q \%'
_diffrn_radiation_monochromator 'Zr filter'
_diffrn_radiation_source 'Sealed tube'
_diffrn_radiation_type MoK\a
_diffrn_radiation_wavelength 0.71073
_diffrn_reflns_av_R_equivalents 0.1995
_diffrn_reflns_av_sigmaI/netI 0.1178
_diffrn_reflns_limit_h_max 19
_diffrn_reflns_limit_h_min -19
_diffrn_reflns_limit_k_max 10
_diffrn_reflns_limit_k_min 0
_diffrn_reflns_limit_l_max 20
_diffrn_reflns_limit_l_min -20
_diffrn_reflns_number 5661
_diffrn_reflns_reduction_process
;
;
_diffrn_reflns_theta_full 27.46
_diffrn_reflns_theta_max 27.46
_diffrn_reflns_theta_min 1.35
_diffrn_standards_decay_% 1.5
_diffrn_standards_interval_time 60
_diffrn_standards_number 3
_exptl_absorpt_coefficient_mu 0.440
_exptl_absorpt_correction_type none
_exptl_crystal_colour brown
_exptl_crystal_density_diffrn 1.297
_exptl_crystal_density_method 'Not Measured'
_exptl_crystal_description block
_exptl_crystal_F_000 816
_exptl_crystal_size_max 0.5
_exptl_crystal_size_mid 0.4
_exptl_crystal_size_min 0.2
_refine_diff_density_max 0.280
_refine_diff_density_min -0.285
_refine_ls_extinction_method none
_refine_ls_goodness_of_fit_ref 1.000
_refine_ls_hydrogen_treatment constr
_refine_ls_matrix_type full
_refine_ls_number_parameters 247
_refine_ls_number_reflns 4533
_refine_ls_number_restraints 0
_refine_ls_restrained_S_all 1.000
_refine_ls_R_factor_all 0.1564
_refine_ls_R_factor_gt 0.0561
_refine_ls_shift/su_max 0.000
_refine_ls_shift/su_mean 0.000
_refine_ls_structure_factor_coef Fsqd
_refine_ls_weighting_details 'w=1/[\s^2^(F~o~^2^)+(0.0508P)^2^] where P=(F~o~^2^+2Fc^2^)/3'
_refine_ls_weighting_scheme calc
_refine_ls_wR_factor_gt 0.1053
_refine_ls_wR_factor_ref 0.1309
_reflns_number_gt 2344
_reflns_number_total 4533
_reflns_threshold_expression I>2\s(I)
_cod_data_source_file is2052.cif
_cod_data_source_block I
_cod_original_sg_symbol_H-M 'P 21/c'
_cod_database_code 2209562
_cod_database_fobs_code 2209562

loop_
_symmetry_equiv_pos_site_id
_symmetry_equiv_pos_as_xyz
1 x,y,z
2 -x,1/2+y,1/2-z
3 -x,-y,-z
4 x,1/2-y,1/2+z

loop_
_atom_site_aniso_label
_atom_site_aniso_U_11
_atom_site_aniso_U_22
_atom_site_aniso_U_33
_atom_site_aniso_U_12
_atom_site_aniso_U_13
_atom_site_aniso_U_23
Ti1 0.0313(3) 0.0306(3) 0.0299(3) -0.0002(3) 0.0040(2) -0.0012(3)
N11 0.0392(16) 0.0295(16) 0.0300(14) 0.0031(13) 0.0039(12) 0.0009(13)
C1 0.0333(17) 0.036(2) 0.0326(18) -0.0002(16) 0.0005(14) -0.0048(16)
C2 0.0337(18) 0.035(2) 0.0378(19) 0.0003(16) 0.0027(15) 0.0044(17)
C3 0.052(2) 0.053(3) 0.052(2) 0.011(2) 0.0105(19) 0.018(2)
C4 0.061(3) 0.055(3) 0.069(3) 0.016(2) -0.001(2) 0.022(2)
C5 0.048(2) 0.050(3) 0.078(3) 0.021(2) 0.000(2) 0.007(2)
C6 0.0334(17) 0.040(2) 0.052(2) 0.0036(18) 0.0009(15) -0.005(2)
C7 0.0346(19) 0.056(3) 0.056(2) 0.0038(19) 0.0059(17) -0.020(2)
C8 0.041(2) 0.065(3) 0.043(2) -0.003(2) 0.0178(17) -0.008(2)
C9 0.0445(19) 0.052(2) 0.0358(18) -0.001(2) 0.0091(15) 0.003(2)
C10 0.0348(17) 0.033(2) 0.0346(17) 0.0002(16) 0.0052(14) -0.0031(16)
C11 0.0353(18) 0.0336(19) 0.0295(17) -0.0011(15) 0.0028(14) 0.0020(15)
C12 0.050(2) 0.033(2) 0.0379(19) 0.0104(18) 0.0056(16) 0.0078(17)
C13 0.097(3) 0.063(3) 0.034(2) 0.023(3) 0.005(2) 0.009(2)
C14 0.064(3) 0.050(3) 0.096(3) -0.005(2) 0.014(3) 0.026(3)
C15 0.059(3) 0.049(3) 0.056(2) 0.019(2) 0.000(2) 0.005(2)
C16 0.102(3) 0.036(2) 0.042(2) 0.011(3) -0.011(2) -0.017(2)
C17 0.058(3) 0.056(3) 0.048(2) -0.017(2) 0.0052(19) -0.017(2)
C18 0.057(3) 0.056(3) 0.039(2) 0.008(2) -0.0097(19) -0.0109(19)
C19 0.089(3) 0.061(3) 0.030(2) -0.019(3) 0.008(2) -0.0061(19)
C20 0.056(3) 0.084(4) 0.055(3) 0.008(3) 0.008(2) -0.038(3)
C21 0.073(3) 0.090(4) 0.064(3) -0.045(3) 0.025(3) -0.040(3)
C22 0.073(4) 0.079(4) 0.105(4) -0.040(3) -0.051(3) 0.048(4)
C23 0.031(2) 0.056(3) 0.158(6) -0.007(2) 0.011(3) -0.035(4)
C24 0.072(3) 0.077(3) 0.059(3) -0.040(3) 0.016(2) -0.003(3)
C25 0.047(2) 0.037(3) 0.124(4) -0.003(2) -0.011(3) 0.002(3)

loop_
_atom_site_type_symbol
_atom_site_label
_atom_site_fract_x
_atom_site_fract_y
_atom_site_fract_z
_atom_site_U_iso_or_equiv
_atom_site_thermal_displace_type
_atom_site_calc_flag
_atom_site_refinement_flags
_atom_site_occupancy
Ti Ti1 0.19486(4) 0.36897(7) 0.22771(4) 0.0305(2) Uani . . 1.000
N N11 0.20838(18) 0.5247(3) 0.11669(16) 0.0328(9) Uani . . 1.000
C C1 0.3699(2) 0.2230(4) 0.1572(2) 0.0341(11) Uani . . 1.000
C C2 0.3151(2) 0.2031(4) 0.2282(2) 0.0355(11) Uani . . 1.000
C C3 0.3410(3) 0.0829(5) 0.2831(2) 0.0520(14) Uani . . 1.000
C C4 0.4146(3) -0.0168(5) 0.2721(3) 0.0620(17) Uani . . 1.000
C C5 0.4648(3) 0.0031(5) 0.2040(3) 0.0589(16) Uani . . 1.000
C C6 0.4442(2) 0.1245(5) 0.1445(2) 0.0419(11) Uani . . 1.000
C C7 0.4922(2) 0.1557(5) 0.0718(2) 0.0487(14) Uani . . 1.000
C C8 0.4690(2) 0.2763(5) 0.0160(2) 0.0489(14) Uani . . 1.000
C C9 0.3964(2) 0.3733(5) 0.0289(2) 0.0438(11) Uani . . 1.000
C C10 0.3470(2) 0.3477(4) 0.0989(2) 0.0340(10) Uani . . 1.000
C C11 0.2684(2) 0.4252(4) 0.12715(19) 0.0328(10) Uani . . 1.000
C C12 0.1886(2) 0.6488(4) 0.0497(2) 0.0402(11) Uani . . 1.000
C C13 0.1754(3) 0.5669(5) -0.0370(2) 0.0647(16) Uani . . 1.000
C C14 0.2655(3) 0.7649(5) 0.0549(3) 0.0696(17) Uani . . 1.000
C C15 0.1025(3) 0.7305(5) 0.0696(2) 0.0549(16) Uani . . 1.000
C C16 0.1990(3) 0.6212(5) 0.2961(2) 0.0608(14) Uani . . 1.000
C C17 0.2860(3) 0.5632(5) 0.3042(2) 0.0539(16) Uani . . 1.000
C C18 0.2854(3) 0.4321(5) 0.3575(2) 0.0513(16) Uani . . 1.000
C C19 0.2008(3) 0.4076(5) 0.3807(2) 0.0598(16) Uani . . 1.000
C C20 0.1466(3) 0.5257(6) 0.3432(3) 0.0648(19) Uani . . 1.000
C C21 0.1283(3) 0.1679(7) 0.1338(3) 0.0747(19) Uani . . 1.000
C C22 0.0703(4) 0.2900(7) 0.1311(4) 0.089(2) Uani . . 1.000
C C23 0.0402(3) 0.3085(6) 0.2116(5) 0.082(2) Uani . . 1.000
C C24 0.0790(3) 0.1943(6) 0.2623(3) 0.0688(17) Uani . . 1.000
C C25 0.1329(3) 0.1076(5) 0.2160(4) 0.0702(18) Uani . . 1.000
H H3 0.30840 0.06570 0.33060 0.0630 Uiso calc R 1.000
H H4 0.42870 -0.09670 0.31170 0.0740 Uiso calc R 1.000
H H5 0.51280 -0.06350 0.19700 0.0710 Uiso calc R 1.000
H H7 0.54090 0.09260 0.06170 0.0580 Uiso calc R 1.000
H H8 0.50200 0.29370 -0.03120 0.0590 Uiso calc R 1.000
H H9 0.38130 0.45490 -0.00940 0.0530 Uiso calc R 1.000
H H13A 0.22880 0.51180 -0.04870 0.0980 Uiso calc R 1.000
H H13B 0.16170 0.64430 -0.08100 0.0980 Uiso calc R 1.000
H H13C 0.12730 0.49270 -0.03600 0.0980 Uiso calc R 1.000
H H14A 0.27090 0.81260 0.11080 0.1040 Uiso calc R 1.000
H H14B 0.25480 0.84560 0.01200 0.1040 Uiso calc R 1.000
H H14C 0.31950 0.70980 0.04500 0.1040 Uiso calc R 1.000
H H15A 0.05590 0.65340 0.07050 0.0820 Uiso calc R 1.000
H H15B 0.08710 0.80830 0.02620 0.0820 Uiso calc R 1.000
H H15C 0.11040 0.78120 0.12470 0.0820 Uiso calc R 1.000
H H16 0.17970 0.70950 0.26430 0.0730 Uiso calc R 1.000
H H17 0.33480 0.60470 0.27880 0.0640 Uiso calc R 1.000
H H18 0.33460 0.37060 0.37470 0.0610 Uiso calc R 1.000
H H19 0.18270 0.32610 0.41540 0.0720 Uiso calc R 1.000
H H20 0.08600 0.53800 0.34890 0.0780 Uiso calc R 1.000
H H21 0.15930 0.13130 0.08840 0.0900 Uiso calc R 1.000
H H22 0.05360 0.35120 0.08310 0.1070 Uiso calc R 1.000
H H23 0.00070 0.38510 0.22810 0.0980 Uiso calc R 1.000
H H24 0.06980 0.17830 0.31990 0.0820 Uiso calc R 1.000
H H25 0.16730 0.02210 0.23590 0.0840 Uiso calc R 1.000

loop_
_atom_type_symbol
_atom_type_description
_atom_type_scat_dispersion_real
_atom_type_scat_dispersion_imag
_atom_type_scat_source
Ti Ti 0.2776 0.4457 'International Tables Vol C Tables 4.2.6.8 and 6.1.1.4'
N N 0.0061 0.0033 'International Tables Vol C Tables 4.2.6.8 and 6.1.1.4'
H H 0.0000 0.0000 'International Tables Vol C Tables 4.2.6.8 and 6.1.1.4'
C C 0.0033 0.0016 'International Tables Vol C Tables 4.2.6.8 and 6.1.1.4'

loop_
_geom_angle_atom_site_label_1
_geom_angle_atom_site_label_2
_geom_angle_atom_site_label_3
_geom_angle
_geom_angle_publ_flag
N11 Ti1 C2 104.45(11) yes
N11 Ti1 C11 33.70(12) yes
N11 Ti1 C16 79.43(11) no
N11 Ti1 C17 84.25(11) no
N11 Ti1 C18 116.68(12) no
N11 Ti1 C19 134.65(12) no
N11 Ti1 C20 108.27(14) no
N11 Ti1 C21 90.07(14) no
N11 Ti1 C22 77.66(16) no
N11 Ti1 C23 101.06(18) no
N11 Ti1 C24 131.49(14) no
N11 Ti1 C25 123.32(16) no
C2 Ti1 C11 70.75(12) yes
C2 Ti1 C16 123.41(14) no
C2 Ti1 C17 89.52(13) no
C2 Ti1 C18 74.54(13) no
C2 Ti1 C19 96.18(13) no
C2 Ti1 C20 128.35(14) no
C2 Ti1 C21 82.29(14) no
C2 Ti1 C22 114.38(17) no
C2 Ti1 C23 129.63(15) no
C2 Ti1 C24 102.40(14) no
C2 Ti1 C25 75.03(14) no
C11 Ti1 C16 97.94(13) no
C11 Ti1 C17 84.22(13) no
C11 Ti1 C18 106.65(13) no
C11 Ti1 C19 138.42(14) no
C11 Ti1 C20 131.47(15) no
C11 Ti1 C21 85.56(15) no
C11 Ti1 C22 91.52(17) no
C11 Ti1 C23 123.5(2) no
C11 Ti1 C24 140.15(15) no
C11 Ti1 C25 112.71(17) no
C16 Ti1 C17 33.99(15) no
C16 Ti1 C18 55.45(14) no
C16 Ti1 C19 55.66(13) no
C16 Ti1 C20 33.57(15) no
C16 Ti1 C21 153.85(16) no
C16 Ti1 C22 121.35(18) no
C16 Ti1 C23 103.43(18) no
C16 Ti1 C24 116.66(16) no
C16 Ti1 C25 148.72(17) no
C17 Ti1 C18 33.41(13) no
C17 Ti1 C19 55.64(13) no
C17 Ti1 C20 56.11(15) no
C17 Ti1 C21 168.58(15) no
C17 Ti1 C22 152.86(17) no
C17 Ti1 C23 135.99(18) no
C17 Ti1 C24 135.59(15) no
C17 Ti1 C25 150.73(17) no
C18 Ti1 C19 32.96(15) no
C18 Ti1 C20 55.36(15) no
C18 Ti1 C21 148.01(16) no
C18 Ti1 C22 161.74(18) no
C18 Ti1 C23 128.6(2) no
C18 Ti1 C24 109.04(15) no
C18 Ti1 C25 117.38(17) no
C19 Ti1 C20 33.73(15) no
C19 Ti1 C21 132.99(16) no
C19 Ti1 C22 128.88(18) no
C19 Ti1 C23 95.7(2) no
C19 Ti1 C24 80.42(16) no
C19 Ti1 C25 100.75(18) no
C20 Ti1 C21 135.29(16) no
C20 Ti1 C22 110.92(18) no
C20 Ti1 C23 81.3(2) no
C20 Ti1 C24 84.44(16) no
C20 Ti1 C25 115.36(18) no
C21 Ti1 C22 32.50(19) no
C21 Ti1 C23 54.87(19) no
C21 Ti1 C24 54.65(16) no
C21 Ti1 C25 33.25(19) no
C22 Ti1 C23 33.3(2) no
C22 Ti1 C24 54.50(18) no
C22 Ti1 C25 54.36(19) no
C23 Ti1 C24 33.01(19) no
C23 Ti1 C25 54.68(16) no
C24 Ti1 C25 32.66(17) no
Ti1 N11 C11 66.33(18) no
Ti1 N11 C12 161.1(2) no
C11 N11 C12 132.5(3) yes
C2 C1 C6 122.8(3) no
C2 C1 C10 117.0(3) no
C6 C1 C10 120.2(3) no
Ti1 C2 C1 115.2(2) no
Ti1 C2 C3 130.3(3) no
C1 C2 C3 114.5(3) no
C2 C3 C4 123.9(4) no
C3 C4 C5 120.6(4) no
C4 C5 C6 119.9(4) no
C1 C6 C5 118.3(3) no
C1 C6 C7 117.3(3) no
C5 C6 C7 124.4(3) no
C6 C7 C8 121.8(3) no
C7 C8 C9 120.8(3) no
C8 C9 C10 119.8(3) no
C1 C10 C9 120.2(3) no
C1 C10 C11 107.9(3) no
C9 C10 C11 132.0(3) no
Ti1 C11 N11 79.97(19) no
Ti1 C11 C10 129.1(2) no
N11 C11 C10 150.8(3) yes
N11 C12 C13 108.0(3) no
N11 C12 C14 107.7(3) no
N11 C12 C15 107.8(3) no
C13 C12 C14 113.1(3) no
C13 C12 C15 109.3(3) no
C14 C12 C15 110.9(3) no
Ti1 C16 C17 73.8(2) no
Ti1 C16 C20 73.6(3) no
C17 C16 C20 108.5(4) no
Ti1 C17 C16 72.2(2) no
Ti1 C17 C18 74.0(2) no
C16 C17 C18 106.7(4) no
Ti1 C18 C17 72.6(2) no
Ti1 C18 C19 73.0(2) no
C17 C18 C19 109.1(4) no
Ti1 C19 C18 74.1(2) no
Ti1 C19 C20 72.7(2) no
C18 C19 C20 108.1(4) no
Ti1 C20 C16 72.8(3) no
Ti1 C20 C19 73.6(2) no
C16 C20 C19 107.5(4) no
Ti1 C21 C22 73.8(4) no
Ti1 C21 C25 72.8(3) no
C22 C21 C25 107.4(5) no
Ti1 C22 C21 73.7(3) no
Ti1 C22 C23 72.1(3) no
C21 C22 C23 108.3(5) no
Ti1 C23 C22 74.6(3) no
Ti1 C23 C24 73.3(3) no
C22 C23 C24 107.2(5) no
Ti1 C24 C23 73.7(3) no
Ti1 C24 C25 74.5(3) no
C23 C24 C25 109.1(5) no
Ti1 C25 C21 73.9(3) no
Ti1 C25 C24 72.9(3) no
C21 C25 C24 107.9(4) no
C2 C3 H3 118.00 no
C4 C3 H3 118.00 no
C3 C4 H4 120.00 no
C5 C4 H4 120.00 no
C4 C5 H5 120.00 no
C6 C5 H5 120.00 no
C6 C7 H7 119.00 no
C8 C7 H7 119.00 no
C7 C8 H8 120.00 no
C9 C8 H8 120.00 no
C8 C9 H9 120.00 no
C10 C9 H9 120.00 no
C12 C13 H13A 109.00 no
C12 C13 H13B 110.00 no
C12 C13 H13C 109.00 no
H13A C13 H13B 110.00 no
H13A C13 H13C 109.00 no
H13B C13 H13C 109.00 no
C12 C14 H14A 110.00 no
C12 C14 H14B 109.00 no
C12 C14 H14C 109.00 no
H14A C14 H14B 110.00 no
H14A C14 H14C 109.00 no
H14B C14 H14C 109.00 no
C12 C15 H15A 109.00 no
C12 C15 H15B 109.00 no
C12 C15 H15C 109.00 no
H15A C15 H15B 110.00 no
H15A C15 H15C 109.00 no
H15B C15 H15C 110.00 no
Ti1 C16 H16 119.00 no
C17 C16 H16 126.00 no
C20 C16 H16 126.00 no
Ti1 C17 H17 119.00 no
C16 C17 H17 127.00 no
C18 C17 H17 127.00 no
Ti1 C18 H18 121.00 no
C17 C18 H18 125.00 no
C19 C18 H18 125.00 no
Ti1 C19 H19 119.00 no
C18 C19 H19 126.00 no
C20 C19 H19 126.00 no
Ti1 C20 H20 119.00 no
C16 C20 H20 126.00 no
C19 C20 H20 126.00 no
Ti1 C21 H21 119.00 no
C22 C21 H21 126.00 no
C25 C21 H21 126.00 no
Ti1 C22 H22 120.00 no
C21 C22 H22 126.00 no
C23 C22 H22 126.00 no
Ti1 C23 H23 118.00 no
C22 C23 H23 126.00 no
C24 C23 H23 126.00 no
Ti1 C24 H24 118.00 no
C23 C24 H24 125.00 no
C25 C24 H24 125.00 no
Ti1 C25 H25 119.00 no
C21 C25 H25 126.00 no
C24 C25 H25 126.00 no

loop_
_geom_bond_atom_site_label_1
_geom_bond_atom_site_label_2
_geom_bond_distance
_geom_bond_publ_flag
Ti1 N11 2.197(3) yes
Ti1 C2 2.292(3) yes
Ti1 C11 2.043(3) yes
Ti1 C16 2.382(4) no
Ti1 C17 2.402(4) no
Ti1 C18 2.418(4) no
Ti1 C19 2.404(3) no
Ti1 C20 2.392(5) no
Ti1 C21 2.414(5) no
Ti1 C22 2.416(6) no
Ti1 C23 2.384(5) no
Ti1 C24 2.380(5) no
Ti1 C25 2.400(4) no
N11 C11 1.238(4) yes
N11 C12 1.495(4) no
C1 C2 1.440(4) no
C1 C6 1.422(5) no
C1 C10 1.418(5) no
C2 C3 1.367(5) no
C3 C4 1.414(6) no
C4 C5 1.360(7) no
C5 C6 1.403(6) no
C6 C7 1.415(4) no
C7 C8 1.369(5) no
C8 C9 1.394(5) no
C9 C10 1.384(4) no
C10 C11 1.451(4) no
C12 C13 1.520(5) no
C12 C14 1.517(5) no
C12 C15 1.523(5) no
C16 C17 1.398(6) no
C16 C20 1.379(6) no
C17 C18 1.385(5) no
C18 C19 1.368(6) no
C19 C20 1.392(6) no
C21 C22 1.351(8) no
C21 C25 1.377(8) no
C22 C23 1.375(10) no
C23 C24 1.353(8) no
C24 C25 1.344(7) no
C3 H3 0.9300 no
C4 H4 0.9300 no
C5 H5 0.9300 no
C7 H7 0.9300 no
C8 H8 0.9300 no
C9 H9 0.9300 no
C13 H13A 0.9600 no
C13 H13B 0.9600 no
C13 H13C 0.9600 no
C14 H14A 0.9600 no
C14 H14B 0.9600 no
C14 H14C 0.9600 no
C15 H15A 0.9600 no
C15 H15B 0.9600 no
C15 H15C 0.9600 no
C16 H16 0.9300 no
C17 H17 0.9300 no
C18 H18 0.9300 no
C19 H19 0.9300 no
C20 H20 0.9300 no
C21 H21 0.9300 no
C22 H22 0.9300 no
C23 H23 0.9300 no
C24 H24 0.9300 no
C25 H25 0.9300 no

loop_
_geom_contact_atom_site_label_1
_geom_contact_atom_site_label_2
_geom_contact_distance
_geom_contact_site_symmetry_2
_geom_contact_publ_flag
Ti1 H23 2.9300 . no
Ti1 H24 2.9400 . no
N11 C10 2.602(4) . no
N11 C16 2.929(4) . no
N11 C17 3.088(4) . no
N11 C21 3.266(6) . no
N11 C22 2.897(7) . no
N11 H16 2.8400 . no
N11 H22 2.7700 . no
C2 C10 2.436(5) . no
C2 C11 2.518(5) . no
C2 C17 3.306(5) . no
C2 C18 2.854(5) . no
C2 C19 3.496(5) . no
C2 C21 3.098(6) . no
C2 C25 2.858(5) . no
C7 C7 3.475(5) 3_655 no
C11 C21 3.039(6) . no
C11 C22 3.205(7) . no
C11 C18 3.585(4) . no
C11 C2 2.518(5) . no
C11 C12 2.503(5) . no
C11 C1 2.319(5) . no
C11 C17 2.992(5) . no
C11 C16 3.345(5) . no
C16 C11 3.345(5) . no
C16 C18 2.233(6) . no
C16 C19 2.235(5) . no
C16 N11 2.929(4) . no
C17 C11 2.992(5) . no
C17 C20 2.254(6) . no
C17 C19 2.243(6) . no
C17 C2 3.306(5) . no
C17 N11 3.088(4) . no
C18 C2 2.854(5) . no
C18 C16 2.233(6) . no
C18 C20 2.235(6) . no
C18 C3 3.301(6) . no
C18 C11 3.585(4) . no
C19 C24 3.089(6) . no
C19 C2 3.496(5) . no
C19 C17 2.243(6) . no
C19 C16 2.235(5) . no
C19 C23 3.549(8) . no
C20 C24 3.207(7) . no
C20 C18 2.235(6) . no
C20 C23 3.111(8) . no
C20 C17 2.254(6) . no
C21 C2 3.098(6) . no
C21 C11 3.039(6) . no
C21 N11 3.266(6) . no
C21 C24 2.200(7) . no
C21 C23 2.211(8) . no
C22 C11 3.205(7) . no
C22 C25 2.200(8) . no
C22 N11 2.897(7) . no
C22 C24 2.196(8) . no
C23 C20 3.111(8) . no
C23 C25 2.197(7) . no
C23 C19 3.549(8) . no
C23 C21 2.211(8) . no
C24 C20 3.207(7) . no
C24 C21 2.200(7) . no
C24 C19 3.089(6) . no
C24 C22 2.196(8) . no
C25 C2 2.858(5) . no
C25 C22 2.200(8) . no
C25 C3 3.243(6) . no
C25 C23 2.197(7) . no
C2 H18 2.6900 . no
C2 H25 2.7100 . no
C3 H18 2.8200 . no
C3 H25 2.7200 . no
C6 H4 3.0800 2_655 no
C7 H4 2.9600 2_655 no
C7 H7 2.9700 3_655 no
C9 H13A 2.9600 . no
C9 H14C 3.0900 . no
C11 H21 3.0200 . no
C11 H13A 2.8600 . no
C11 H14C 2.8600 . no
C11 H17 2.9200 . no
C16 H13B 2.8400 4_565 no
C16 H20 2.0700 . no
C16 H17 2.0900 . no
C17 H16 2.0800 . no
C17 H18 2.0700 . no
C18 H19 2.0600 . no
C18 H17 2.0800 . no
C19 H24 2.8800 . no
C19 H14B 2.9900 4_565 no
C19 H18 2.0500 . no
C19 H20 2.0800 . no
C20 H19 2.0800 . no
C20 H13B 3.0300 4_565 no
C20 H16 2.0700 . no
C20 H23 2.9800 . no
C21 H24 3.1000 . no
C21 H22 2.0400 . no
C21 H25 2.0600 . no
C22 H24 3.0900 . no
C22 H21 2.0400 . no
C22 H25 3.1000 . no
C22 H23 2.0700 . no
C23 H20 3.0800 2_545 no
C23 H22 2.0600 . no
C23 H24 2.0400 . no
C23 H25 3.0900 . no
C23 H20 2.9300 . no
C24 H25 2.0400 . no
C24 H23 2.8800 2_545 no
C24 H23 2.0500 . no
C24 H19 2.9700 . no
C24 H21 3.1000 . no
C24 H22 3.0900 . no
C25 H21 2.0700 . no
C25 H22 3.1000 . no
C25 H23 3.0900 . no
C25 H24 2.0300 . no
C25 H23 2.9400 2_545 no
H3 H25 2.5300 . no
H3 H13A 2.4000 4_555 no
H4 C6 3.0800 2_645 no
H4 C7 2.9600 2_645 no
H5 H7 2.5500 . no
H7 H5 2.5500 . no
H7 C7 2.9700 3_655 no
H9 H13A 2.3900 . no
H9 H14C 2.5200 . no
H13A C9 2.9600 . no
H13A C11 2.8600 . no
H13A H9 2.3900 . no
H13A H14C 2.5500 . no
H13A H3 2.4000 4_554 no
H13B H14B 2.5800 . no
H13B H15B 2.5000 . no
H13B C16 2.8400 4_564 no
H13B C20 3.0300 4_564 no
H13C H15A 2.4500 . no
H13C H22 2.5300 . no
H14A H15C 2.4600 . no
H14B H13B 2.5800 . no
H14B H15B 2.5800 . no
H14B C19 2.9900 4_564 no
H14C C9 3.0900 . no
H14C C11 2.8600 . no
H14C H9 2.5200 . no
H14C H13A 2.5500 . no
H15A H13C 2.4500 . no
H15A H22 2.5600 . no
H15B H13B 2.5000 . no
H15B H14B 2.5800 . no
H15C H14A 2.4600 . no
H15C H16 2.4200 . no
H16 H15C 2.4200 . no
H18 C3 2.8200 . no
H19 H24 2.5100 . no
H20 H23 2.5500 . no
H20 C23 3.0800 2_555 no
H22 N11 2.7700 . no
H22 H13C 2.5300 . no
H22 H15A 2.5600 . no
H23 Ti1 2.9300 . no
H23 C20 2.9800 . no
H23 H20 2.5500 . no
H23 C24 2.8800 2_555 no
H23 C25 2.9400 2_555 no
H24 Ti1 2.9400 . no
H24 C19 2.8800 . no
H24 H19 2.5100 . no
H25 C2 2.7100 . no
H25 C3 2.7200 . no
H25 H3 2.5300 . no

loop_
_geom_hbond_atom_site_label_D
_geom_hbond_atom_site_label_H
_geom_hbond_atom_site_label_A
_geom_hbond_site_symmetry_A
_geom_hbond_distance_DH
_geom_hbond_distance_HA
_geom_hbond_distance_DA
_geom_hbond_angle_DHA
_geom_hbond_publ_flag
C4 H4 Cg4 2_645 0.93 2.98 3.768(5) 143 yes

loop_
_geom_torsion_atom_site_label_1
_geom_torsion_atom_site_label_2
_geom_torsion_atom_site_label_3
_geom_torsion_atom_site_label_4
_geom_torsion
_geom_torsion_publ_flag
C2 Ti1 N11 C11 0.2(2) no
C16 Ti1 N11 C11 122.2(2) no
C17 Ti1 N11 C11 88.2(2) no
C18 Ti1 N11 C11 79.9(2) no
C19 Ti1 N11 C11 114.5(2) no
C20 Ti1 N11 C11 139.6(2) no
C21 Ti1 N11 C11 -81.9(2) no
C22 Ti1 N11 C11 -112.2(2) no
C23 Ti1 N11 C11 -136.0(2) no
C24 Ti1 N11 C11 -121.4(2) no
C25 Ti1 N11 C11 -81.2(2) no
N11 Ti1 C2 C1 -3.9(3) no
N11 Ti1 C2 C3 179.5(3) no
C11 Ti1 C2 C1 -3.8(2) no
C11 Ti1 C2 C3 179.6(4) no
C16 Ti1 C2 C1 -90.6(3) no
C16 Ti1 C2 C3 92.8(3) no
C17 Ti1 C2 C1 -87.8(2) no
C17 Ti1 C2 C3 95.6(3) no
C18 Ti1 C2 C1 -118.1(3) no
C18 Ti1 C2 C3 65.4(3) no
C19 Ti1 C2 C1 -143.2(2) no
C19 Ti1 C2 C3 40.3(3) no
C20 Ti1 C2 C1 -132.0(3) no
C20 Ti1 C2 C3 51.5(4) no
C21 Ti1 C2 C1 84.2(3) no
C21 Ti1 C2 C3 -92.4(3) no
C22 Ti1 C2 C1 78.9(3) no
C22 Ti1 C2 C3 -97.7(4) no
C23 Ti1 C2 C1 114.2(3) no
C23 Ti1 C2 C3 -62.4(4) no
C24 Ti1 C2 C1 135.3(2) no
C24 Ti1 C2 C3 -41.3(4) no
C25 Ti1 C2 C1 117.3(3) no
C25 Ti1 C2 C3 -59.3(4) no
N11 Ti1 C11 C10 -176.4(4) no
C2 Ti1 C11 N11 -179.8(2) no
C2 Ti1 C11 C10 3.8(3) no
C16 Ti1 C11 N11 -57.1(2) no
C16 Ti1 C11 C10 126.5(3) no
C17 Ti1 C11 N11 -88.3(2) no
C17 Ti1 C11 C10 95.3(3) no
C18 Ti1 C11 N11 -113.3(2) no
C18 Ti1 C11 C10 70.3(3) no
C19 Ti1 C11 N11 -102.6(2) no
C19 Ti1 C11 C10 81.0(4) no
C20 Ti1 C11 N11 -55.2(3) no
C20 Ti1 C11 C10 128.5(3) no
C21 Ti1 C11 N11 96.8(2) no
C21 Ti1 C11 C10 -79.6(3) no
C22 Ti1 C11 N11 64.8(2) no
C22 Ti1 C11 C10 -111.6(3) no
C23 Ti1 C11 N11 54.8(3) no
C23 Ti1 C11 C10 -121.6(3) no
C24 Ti1 C11 N11 93.8(3) no
C24 Ti1 C11 C10 -82.6(4) no
C25 Ti1 C11 N11 116.5(2) no
C25 Ti1 C11 C10 -59.9(3) no
N11 Ti1 C16 C17 -95.4(2) no
N11 Ti1 C16 C20 149.1(3) no
C2 Ti1 C16 C17 5.0(3) no
C2 Ti1 C16 C20 -110.5(3) no
C11 Ti1 C16 C17 -67.1(2) no
C11 Ti1 C16 C20 177.4(3) no
C17 Ti1 C16 C20 -115.5(3) no
C18 Ti1 C16 C17 37.7(2) no
C18 Ti1 C16 C20 -77.9(3) no
C19 Ti1 C16 C17 77.9(2) no
C19 Ti1 C16 C20 -37.6(3) no
C20 Ti1 C16 C17 115.5(3) no
C21 Ti1 C16 C17 -163.3(3) no
C21 Ti1 C16 C20 81.2(4) no
C22 Ti1 C16 C17 -163.8(2) no
C22 Ti1 C16 C20 80.7(3) no
C23 Ti1 C16 C17 165.6(3) no
C23 Ti1 C16 C20 50.1(3) no
C24 Ti1 C16 C17 133.3(2) no
C24 Ti1 C16 C20 17.7(3) no
C25 Ti1 C16 C17 124.3(3) no
C25 Ti1 C16 C20 8.8(4) no
N11 Ti1 C17 C16 79.6(2) no
N11 Ti1 C17 C18 -166.5(3) no
C2 Ti1 C17 C16 -175.8(2) no
C2 Ti1 C17 C18 -61.9(3) no
C11 Ti1 C17 C16 113.5(2) no
C11 Ti1 C17 C18 -132.6(3) no
C16 Ti1 C17 C18 113.9(3) no
C18 Ti1 C17 C16 -113.9(3) no
C19 Ti1 C17 C16 -78.0(2) no
C19 Ti1 C17 C18 36.0(2) no
C20 Ti1 C17 C16 -37.0(2) no
C20 Ti1 C17 C18 77.0(3) no
C22 Ti1 C17 C16 31.5(5) no
C22 Ti1 C17 C18 145.4(4) no
C23 Ti1 C17 C16 -20.4(3) no
C23 Ti1 C17 C18 93.6(4) no
C24 Ti1 C17 C16 -68.5(3) no
C24 Ti1 C17 C18 45.5(4) no
C25 Ti1 C17 C16 -118.7(3) no
C25 Ti1 C17 C18 -4.8(5) no
N11 Ti1 C18 C17 15.1(3) no
N11 Ti1 C18 C19 132.1(2) no
C2 Ti1 C18 C17 113.8(3) no
C2 Ti1 C18 C19 -129.2(3) no
C11 Ti1 C18 C17 49.9(3) no
C11 Ti1 C18 C19 166.9(2) no
C16 Ti1 C18 C17 -38.4(2) no
C16 Ti1 C18 C19 78.7(3) no
C17 Ti1 C18 C19 117.0(4) no
C19 Ti1 C18 C17 -117.0(4) no
C20 Ti1 C18 C17 -79.4(3) no
C20 Ti1 C18 C19 37.6(3) no
C21 Ti1 C18 C17 158.9(3) no
C21 Ti1 C18 C19 -84.1(4) no
C23 Ti1 C18 C17 -117.4(3) no
C23 Ti1 C18 C19 -0.4(3) no
C24 Ti1 C18 C17 -148.1(3) no
C24 Ti1 C18 C19 -31.1(3) no
C25 Ti1 C18 C17 177.4(3) no
C25 Ti1 C18 C19 -65.6(3) no
N11 Ti1 C19 C18 -68.7(3) no
N11 Ti1 C19 C20 46.7(3) no
C2 Ti1 C19 C18 48.7(3) no
C2 Ti1 C19 C20 164.1(3) no
C11 Ti1 C19 C18 -19.1(4) no
C11 Ti1 C19 C20 96.3(3) no
C16 Ti1 C19 C18 -77.9(3) no
C16 Ti1 C19 C20 37.4(3) no
C17 Ti1 C19 C18 -36.5(2) no
C17 Ti1 C19 C20 78.9(3) no
C18 Ti1 C19 C20 115.4(4) no
C20 Ti1 C19 C18 -115.4(4) no
C21 Ti1 C19 C18 133.9(3) no
C21 Ti1 C19 C20 -110.7(3) no
C22 Ti1 C19 C18 177.1(3) no
C22 Ti1 C19 C20 -67.6(3) no
C23 Ti1 C19 C18 179.7(3) no
C23 Ti1 C19 C20 -65.0(3) no
C24 Ti1 C19 C18 150.3(3) no
C24 Ti1 C19 C20 -94.4(3) no
C25 Ti1 C19 C18 124.6(3) no
C25 Ti1 C19 C20 -120.1(3) no
N11 Ti1 C20 C16 -32.2(3) no
N11 Ti1 C20 C19 -147.0(2) no
C2 Ti1 C20 C16 94.5(3) no
C2 Ti1 C20 C19 -20.4(3) no
C11 Ti1 C20 C16 -3.5(3) no
C11 Ti1 C20 C19 -118.3(3) no
C16 Ti1 C20 C19 -114.8(4) no
C17 Ti1 C20 C16 37.4(2) no
C17 Ti1 C20 C19 -77.4(3) no
C18 Ti1 C20 C16 78.1(3) no
C18 Ti1 C20 C19 -36.7(3) no
C19 Ti1 C20 C16 114.8(4) no
C21 Ti1 C20 C16 -141.8(3) no
C21 Ti1 C20 C19 103.4(3) no
C22 Ti1 C20 C16 -115.6(3) no
C22 Ti1 C20 C19 129.6(3) no
C23 Ti1 C20 C16 -131.0(3) no
C23 Ti1 C20 C19 114.2(3) no
C24 Ti1 C20 C16 -164.1(3) no
C24 Ti1 C20 C19 81.1(3) no
C25 Ti1 C20 C16 -175.0(3) no
C25 Ti1 C20 C19 70.2(3) no
N11 Ti1 C21 C22 -66.4(3) no
N11 Ti1 C21 C25 179.0(3) no
C2 Ti1 C21 C22 -171.0(3) no
C2 Ti1 C21 C25 74.4(3) no
C11 Ti1 C21 C22 -99.9(3) no
C11 Ti1 C21 C25 145.5(3) no
C16 Ti1 C21 C22 -0.9(5) no
C16 Ti1 C21 C25 -115.5(4) no
C18 Ti1 C21 C22 145.4(4) no
C18 Ti1 C21 C25 30.8(4) no
C19 Ti1 C21 C22 97.7(4) no
C19 Ti1 C21 C25 -16.9(4) no
C20 Ti1 C21 C22 50.1(4) no
C20 Ti1 C21 C25 -64.5(4) no
C22 Ti1 C21 C25 -114.6(4) no
C23 Ti1 C21 C22 37.1(4) no
C23 Ti1 C21 C25 -77.5(3) no
C24 Ti1 C21 C22 77.8(4) no
C24 Ti1 C21 C25 -36.8(3) no
C25 Ti1 C21 C22 114.6(4) no
N11 Ti1 C22 C21 110.2(3) no
N11 Ti1 C22 C23 -133.7(3) no
C2 Ti1 C22 C21 9.8(4) no
C2 Ti1 C22 C23 125.8(3) no
C11 Ti1 C22 C21 79.3(3) no
C11 Ti1 C22 C23 -164.6(3) no
C16 Ti1 C22 C21 179.6(3) no
C16 Ti1 C22 C23 -64.4(4) no
C17 Ti1 C22 C21 159.6(3) no
C17 Ti1 C22 C23 -84.4(5) no
C19 Ti1 C22 C21 -111.4(3) no
C19 Ti1 C22 C23 4.7(4) no
C20 Ti1 C22 C21 -144.7(3) no
C20 Ti1 C22 C23 -28.6(4) no
C21 Ti1 C22 C23 116.1(5) no
C23 Ti1 C22 C21 -116.1(5) no
C24 Ti1 C22 C21 -78.3(3) no
C24 Ti1 C22 C23 37.8(3) no
C25 Ti1 C22 C21 -37.8(3) no
C25 Ti1 C22 C23 78.2(4) no
N11 Ti1 C23 C22 46.0(3) no
N11 Ti1 C23 C24 159.7(3) no
C2 Ti1 C23 C22 -73.5(4) no
C2 Ti1 C23 C24 40.3(5) no
C11 Ti1 C23 C22 18.5(4) no
C11 Ti1 C23 C24 132.2(3) no
C16 Ti1 C23 C22 127.7(3) no
C16 Ti1 C23 C24 -118.6(3) no
C17 Ti1 C23 C22 139.2(3) no
C17 Ti1 C23 C24 -107.1(3) no
C18 Ti1 C23 C22 -176.1(3) no
C18 Ti1 C23 C24 -62.4(4) no
C19 Ti1 C23 C22 -176.3(3) no
C19 Ti1 C23 C24 -62.6(4) no
C20 Ti1 C23 C22 153.1(4) no
C20 Ti1 C23 C24 -93.2(4) no
C21 Ti1 C23 C22 -36.2(3) no
C21 Ti1 C23 C24 77.5(3) no
C22 Ti1 C23 C24 113.7(5) no
C24 Ti1 C23 C22 -113.7(5) no
C25 Ti1 C23 C22 -77.2(4) no
C25 Ti1 C23 C24 36.5(3) no
N11 Ti1 C24 C23 -27.0(4) no
N11 Ti1 C24 C25 88.8(3) no
C2 Ti1 C24 C23 -149.4(4) no
C2 Ti1 C24 C25 -33.6(3) no
C11 Ti1 C24 C23 -74.6(4) no
C11 Ti1 C24 C25 41.2(4) no
C16 Ti1 C24 C23 72.8(4) no
C16 Ti1 C24 C25 -171.4(3) no
C17 Ti1 C24 C23 108.4(4) no
C17 Ti1 C24 C25 -135.8(3) no
C18 Ti1 C24 C23 132.9(4) no
C18 Ti1 C24 C25 -111.3(3) no
C19 Ti1 C24 C23 116.3(4) no
C19 Ti1 C24 C25 -127.9(3) no
C20 Ti1 C24 C23 82.5(4) no
C20 Ti1 C24 C25 -161.7(3) no
C21 Ti1 C24 C23 -78.3(4) no
C21 Ti1 C24 C25 37.5(3) no
C22 Ti1 C24 C23 -38.1(4) no
C22 Ti1 C24 C25 77.7(4) no
C23 Ti1 C24 C25 115.8(5) no
C25 Ti1 C24 C23 -115.8(5) no
N11 Ti1 C25 C21 -1.2(3) no
N11 Ti1 C25 C24 -116.3(3) no
C2 Ti1 C25 C21 -98.9(3) no
C2 Ti1 C25 C24 146.0(3) no
C11 Ti1 C25 C21 -37.7(3) no
C11 Ti1 C25 C24 -152.8(3) no
C16 Ti1 C25 C21 130.0(3) no
C16 Ti1 C25 C24 14.9(5) no
C17 Ti1 C25 C21 -159.3(3) no
C17 Ti1 C25 C24 85.7(4) no
C18 Ti1 C25 C21 -162.2(3) no
C18 Ti1 C25 C24 82.7(3) no
C19 Ti1 C25 C21 167.5(3) no
C19 Ti1 C25 C24 52.4(3) no
C20 Ti1 C25 C21 135.4(3) no
C20 Ti1 C25 C24 20.3(4) no
C21 Ti1 C25 C24 -115.1(4) no
C22 Ti1 C25 C21 37.0(3) no
C22 Ti1 C25 C24 -78.1(3) no
C23 Ti1 C25 C21 78.2(4) no
C23 Ti1 C25 C24 -37.0(3) no
C24 Ti1 C25 C21 115.1(4) no
Ti1 N11 C11 C10 174.2(7) no
C12 N11 C11 Ti1 -177.6(3) no
C12 N11 C11 C10 -3.4(9) no
C11 N11 C12 C13 59.7(4) no
C11 N11 C12 C14 -62.7(4) no
C11 N11 C12 C15 177.6(3) no
C6 C1 C2 Ti1 -176.3(3) no
C6 C1 C2 C3 0.8(5) no
C10 C1 C2 Ti1 3.9(4) no
C10 C1 C2 C3 -179.0(3) no
C2 C1 C6 C5 -0.1(5) no
C2 C1 C6 C7 179.5(3) no
C10 C1 C6 C5 179.6(3) no
C10 C1 C6 C7 -0.7(5) no
C2 C1 C10 C9 -179.7(3) no
C2 C1 C10 C11 -1.1(4) no
C6 C1 C10 C9 0.6(5) no
C6 C1 C10 C11 179.1(3) no
Ti1 C2 C3 C4 175.8(3) no
C1 C2 C3 C4 -0.7(5) no
C2 C3 C4 C5 0.1(7) no
C3 C4 C5 C6 0.7(7) no
C4 C5 C6 C1 -0.6(6) no
C4 C5 C6 C7 179.8(4) no
C1 C6 C7 C8 0.5(5) no
C5 C6 C7 C8 -179.9(4) no
C6 C7 C8 C9 -0.2(6) no
C7 C8 C9 C10 0.0(5) no
C8 C9 C10 C1 -0.2(5) no
C8 C9 C10 C11 -178.3(3) no
C1 C10 C11 Ti1 -2.9(4) no
C1 C10 C11 N11 -175.6(6) no
C9 C10 C11 Ti1 175.4(3) no
C9 C10 C11 N11 2.7(9) no
Ti1 C16 C17 C18 -66.5(3) no
C20 C16 C17 Ti1 66.0(3) no
C20 C16 C17 C18 -0.5(4) no
Ti1 C16 C20 C19 66.0(3) no
C17 C16 C20 Ti1 -66.1(3) no
C17 C16 C20 C19 -0.1(5) no
Ti1 C17 C18 C19 -64.4(3) no
C16 C17 C18 Ti1 65.3(3) no
C16 C17 C18 C19 1.0(4) no
Ti1 C18 C19 C20 -65.2(3) no
C17 C18 C19 Ti1 64.2(3) no
C17 C18 C19 C20 -1.0(4) no
Ti1 C19 C20 C16 -65.4(3) no
C18 C19 C20 Ti1 66.1(3) no
C18 C19 C20 C16 0.7(5) no
Ti1 C21 C22 C23 -64.2(4) no
C25 C21 C22 Ti1 65.6(4) no
C25 C21 C22 C23 1.3(6) no
Ti1 C21 C25 C24 65.5(3) no
C22 C21 C25 Ti1 -66.3(4) no
C22 C21 C25 C24 -0.8(6) no
Ti1 C22 C23 C24 -66.6(4) no
C21 C22 C23 Ti1 65.3(4) no
C21 C22 C23 C24 -1.4(6) no
Ti1 C23 C24 C25 -66.6(4) no
C22 C23 C24 Ti1 67.5(4) no
C22 C23 C24 C25 0.9(6) no
Ti1 C24 C25 C21 -66.2(3) no
C23 C24 C25 Ti1 66.1(4) no
C23 C24 C25 C21 0.0(6) no
